data_1527566
loop_
_publ_author_name
'Iglesias, J.E.'
'Steinfink, H.'

_publ_section_title
;
 Ternary chalcogenide compounds A B2 X4: The crystal structures of Si Pb2
 S4 and Si Pb2 Se4
;
_journal_name_full 'Journal of Solid State Chemistry'
_journal_page_first 93
_journal_page_last 98
_journal_volume 6
_journal_year 1973
_chemical_formula_sum 'Pb2 Se4 Si'
_chemical_name_systematic 'Pb2 (Si Se4)'
_space_group_IT_number 14
_symmetry_space_group_name_Hall '-P 2ybc'
_symmetry_space_group_name_H-M 'P 1 21/c 1'
_cell_angle_alpha 90
_cell_angle_beta 108.355
_cell_angle_gamma 90
_cell_formula_units_Z 4
_cell_length_a 8.567
_cell_length_b 7.0745
_cell_length_c 13.616
_cell_volume 783.244
_citation_journal_id_ASTM JSSCBI
_cod_data_source_file Iglesias_JSSCBI_1973_1991.cif
_cod_data_source_block Pb2Se4Si1
_cod_original_cell_volume 783.2437
_cod_original_formula_sum 'Pb2 Se4 Si1'
_cod_database_code 1527566

loop_
_symmetry_equiv_pos_as_xyz
x,y,z
-x,y+1/2,-z+1/2
-x,-y,-z
x,-y-1/2,z-1/2

loop_
_atom_site_label
_atom_site_type_symbol
_atom_site_fract_x
_atom_site_fract_y
_atom_site_fract_z
_atom_site_occupancy
_atom_site_U_iso_or_equiv
Se3 Se-2 0.3668 0.2626 0.042 1 0.0
Se1 Se-2 0.2737 0.4779 0.264 1 0.0
Pb2 Pb+2 0.5602 0.1479 0.3672 1 0.0
Si1 Si+4 0.2037 0.24 0.1449 1 0.0
Se2 Se-2 0.7437 0.4726 0.2603 1 0.0
Pb1 Pb+2 0.0543 0.1581 0.3715 1 0.0
Se4 Se-2 0.9313 0.2602 0.0557 1 0.0
